data_2100115
loop_
_publ_author_name
'Richard E. Marsh'

_publ_section_title
;
 Space group <i>P</i>1: an update
;
_journal_issue 3
_journal_name_full 'Acta Crystallographica Section B'
_journal_page_first 359
_journal_page_last 359
_journal_paper_doi 10.1107/S0108768105009651
_journal_volume 61
_journal_year 2005
_chemical_formula_moiety 'C24 H29 N O5 S'
_chemical_formula_sum 'C24 H29 N O5 S'
_space_group_crystal_system triclinic
_space_group_IT_number 2
_space_group_name_Hall '-P 1'
_space_group_name_H-M_alt 'P -1'
_symmetry_space_group_name_H-M 'P -1'
_audit_creation_method CRYM
_cell_angle_alpha 62.14
_cell_angle_beta 66.18
_cell_angle_gamma 89.93
_cell_formula_units_Z 2
_cell_length_a 10.3108
_cell_length_b 12.1191
_cell_length_c 12.3070
_cell_volume 1209.903
_cod_data_source_file bk0148.cif
_cod_data_source_block VAJZIQ
_cod_depositor_comments
;
  Added moiety chemical formula and Z value from Marsh (2005) paper.
  The summary chemical formula is calculated from moiety formula using
  AdHocParser
  (svn://www.crystallography.net/cod-tools/trunk/Formulae/AdHocParser.yp,
  revision 1441.)

  Andrius Merkys
  2013-11-11
;
_cod_original_sg_symbol_H-M P-1
_cod_original_formula_sum 'not given'
_cod_database_code 2100115

loop_
_space_group_symop_id
_space_group_symop_operation_xyz
1 x,y,z
2 -x,-y,-z

loop_
_atom_site_label
_atom_site_fract_x
_atom_site_fract_y
_atom_site_fract_z
_atom_site_type_symbol
S1 0.66265 0.61080 0.23255 S
N1 0.81190 0.65140 0.44705 N
O1 0.70560 0.45365 0.50730 O
O2 0.58510 0.48025 0.30430 O
O3 0.61830 0.70930 0.14225 O
O4 1.06510 0.80165 0.23090 O
O5 0.99200 0.97390 0.19345 O
C1 0.72400 0.57025 0.44625 C
C2 0.65080 0.64865 0.35915 C
H1 0.54715 0.63020 0.42195 H
C3 0.71645 0.79000 0.30020 C
H2 0.77735 0.82760 0.20085 H
C4 0.81860 0.78495 0.36330 C
H3 0.78085 0.82075 0.42365 H
C5 0.88280 0.60805 0.53620 C
H4 0.98705 0.62545 0.48025 H
H5 0.84720 0.51615 0.59895 H
C6 0.85385 0.67430 0.61850 C
C7 0.96485 0.76175 0.58830 C
H6 1.05640 0.77930 0.51705 H
C8 0.94500 0.82490 0.66005 C
H7 1.02235 0.88240 0.63980 H
C9 0.81250 0.80155 0.75845 C
H8 0.79780 0.84695 0.80425 H
C10 0.69710 0.71265 0.79600 C
H9 0.60650 0.69565 0.86830 H
C11 0.71895 0.64895 0.72210 C
H10 0.64220 0.58980 0.74355 H
C12 0.84820 0.62180 0.13910 C
C13 0.93260 0.73460 0.01685 C
H11 0.89185 0.80390 -0.01515 H
C14 1.07805 0.74255 -0.05725 C
H12 1.13530 0.81865 -0.13870 H
C15 1.13950 0.64115 -0.01305 C
C16 1.05465 0.52945 0.10750 C
H13 1.09585 0.45995 0.13825 H
C17 0.90875 0.51860 0.18400 C
H14 0.85190 0.44205 0.26520 H
C18 1.30005 0.65285 -0.09795 C
H15 1.34165 0.73700 -0.17855 H
H16 1.30945 0.58975 -0.12530 H
H17 1.35025 0.63910 -0.04350 H
C19 0.96820 0.86285 0.25340 C
C20 1.21470 0.87225 0.12095 C
H18 1.21910 0.89180 0.03670 H
H19 1.23960 0.94900 0.11550 H
C21 1.30960 0.80515 0.13935 C
H20 1.40590 0.85290 0.06665 H
H21 1.28745 0.73000 0.14090 H
H22 1.30425 0.78430 0.22400 H
C22 0.60080 0.87125 0.31800 C
C23 0.49735 0.84485 0.41135 C
C24 0.39150 0.93985 0.41750 C
